data_7018782
loop_
_publ_author_name
'Kong, Ling-Wei'
'Ma, Ming-Liang'
'Wu, Liang-Chun'
'Zhao, Xiao-Li'
'Guo, Fang'
'Jiang, Biao'
'Wen, Ke'

_publ_section_title
;
 Carboxylic acid functionalized ortho-linked
 oxacalix[2]benzene[2]pyrazine: synthesis, structure, hydrogen bond and
 metal directed self-assembly.
;
_journal_issue 18
_journal_name_full 'Dalton transactions (Cambridge, England : 2003)'
_journal_page_first 5625
_journal_page_last 5633
_journal_paper_doi 10.1039/c2dt11283c
_journal_volume 41
_journal_year 2012
_chemical_formula_sum 'C34 H33 Ag B F4 N7 O10'
_chemical_formula_weight 894.35
_chemical_name_systematic
;
?
;
_space_group_IT_number 14
_symmetry_cell_setting monoclinic
_symmetry_space_group_name_Hall '-P 2ybc'
_symmetry_space_group_name_H-M 'P 1 21/c 1'
_atom_sites_solution_hydrogens geom
_atom_sites_solution_primary direct
_atom_sites_solution_secondary difmap
_audit_creation_method SHELXL-97
_cell_angle_alpha 90.00
_cell_angle_beta 101.3390(10)
_cell_angle_gamma 90.00
_cell_formula_units_Z 4
_cell_length_a 18.4288(8)
_cell_length_b 14.0202(6)
_cell_length_c 14.9352(6)
_cell_measurement_reflns_used 9836
_cell_measurement_temperature 173(2)
_cell_measurement_theta_max 28.29
_cell_measurement_theta_min 2.44
_cell_volume 3783.6(3)
_computing_cell_refinement 'Bruker SMART'
_computing_data_collection 'Bruker SMART'
_computing_data_reduction 'Bruker SAINT'
_computing_molecular_graphics 'Bruker SHELXTL'
_computing_publication_material 'Bruker SHELXTL'
_computing_structure_refinement 'SHELXL-97 (Sheldrick, 2008)'
_computing_structure_solution 'SHELXS-97 (Sheldrick, 2008)'
_diffrn_ambient_temperature 173(2)
_diffrn_measured_fraction_theta_full 0.999
_diffrn_measured_fraction_theta_max 0.999
_diffrn_measurement_device_type 'CCD area detector'
_diffrn_measurement_method 'phi and omega scans'
_diffrn_radiation_monochromator graphite
_diffrn_radiation_source 'fine-focus sealed tube'
_diffrn_radiation_type MoK\a
_diffrn_radiation_wavelength 0.71073
_diffrn_reflns_av_R_equivalents 0.0190
_diffrn_reflns_av_sigmaI/netI 0.0124
_diffrn_reflns_limit_h_max 20
_diffrn_reflns_limit_h_min -21
_diffrn_reflns_limit_k_max 16
_diffrn_reflns_limit_k_min -16
_diffrn_reflns_limit_l_max 17
_diffrn_reflns_limit_l_min -17
_diffrn_reflns_number 42908
_diffrn_reflns_theta_full 25.01
_diffrn_reflns_theta_max 25.01
_diffrn_reflns_theta_min 1.84
_exptl_absorpt_coefficient_mu 0.618
_exptl_absorpt_correction_T_max 0.8127
_exptl_absorpt_correction_T_min 0.7274
_exptl_absorpt_correction_type multi-scan
_exptl_absorpt_process_details 'Bruker SAINT (SADABS)'
_exptl_crystal_colour colorless
_exptl_crystal_density_diffrn 1.570
_exptl_crystal_density_method 'not measured'
_exptl_crystal_description block
_exptl_crystal_F_000 1816
_exptl_crystal_size_max 0.55
_exptl_crystal_size_mid 0.44
_exptl_crystal_size_min 0.35
_refine_diff_density_max 1.084
_refine_diff_density_min -0.604
_refine_diff_density_rms 0.069
_refine_ls_extinction_method none
_refine_ls_goodness_of_fit_ref 1.044
_refine_ls_hydrogen_treatment mixed
_refine_ls_matrix_type full
_refine_ls_number_parameters 523
_refine_ls_number_reflns 6662
_refine_ls_number_restraints 0
_refine_ls_restrained_S_all 1.044
_refine_ls_R_factor_all 0.0375
_refine_ls_R_factor_gt 0.0350
_refine_ls_shift/su_max 0.001
_refine_ls_shift/su_mean 0.000
_refine_ls_structure_factor_coef Fsqd
_refine_ls_weighting_details 'calc w=1/[\s^2^(Fo^2^)+(0.0480P)^2^+5.7831P] where P=(Fo^2^+2Fc^2^)/3'
_refine_ls_weighting_scheme calc
_refine_ls_wR_factor_gt 0.0913
_refine_ls_wR_factor_ref 0.0946
_reflns_number_gt 6208
_reflns_number_total 6662
_reflns_threshold_expression >2sigma(I)
_cod_data_source_file c2dt11283c.txt
_cod_data_source_block z_4
_cod_depositor_comments
;
The following automatic conversions were performed:

'_symmetry_cell_setting' value 'Monoclinic' changed to 'monoclinic'
according to /home/saulius/struct/CIF-dictionaries/cif_core.dic
dictionary named 'cif_core.dic' version 2.4.1 from 2010-06-29.

Automatic conversion script
Id: cif_fix_values 1715 2011-07-08 13:25:40Z adriana 
;
_cod_original_sg_symbol_H-M P2(1)/c
_cod_database_code 7018782

loop_
_symmetry_equiv_pos_as_xyz
'x, y, z'
'-x, y+1/2, -z+1/2'
'-x, -y, -z'
'x, -y-1/2, z-1/2'

loop_
_atom_site_label
_atom_site_type_symbol
_atom_site_fract_x
_atom_site_fract_y
_atom_site_fract_z
_atom_site_U_iso_or_equiv
_atom_site_adp_type
_atom_site_occupancy
_atom_site_symmetry_multiplicity
_atom_site_calc_flag
_atom_site_refinement_flags
Ag1 Ag 0.011826(10) 0.262473(16) 0.467128(13) 0.03102(9) Uani 1 1 d .
O1 O 0.40206(14) 0.79714(18) 0.4997(2) 0.0742(9) Uani 1 1 d .
O2 O 0.28539(12) 0.78662(16) 0.42867(16) 0.0422(5) Uani 1 1 d .
O3 O 0.32046(12) 0.27267(15) 0.69849(16) 0.0415(5) Uani 1 1 d .
O4 O 0.44070(15) 0.27317(18) 0.7042(3) 0.0786(10) Uani 1 1 d .
O5 O 0.22950(9) 0.60581(13) 0.41209(11) 0.0274(4) Uani 1 1 d .
O6 O 0.26393(10) 0.63062(13) 0.72551(12) 0.0312(4) Uani 1 1 d .
O7 O 0.24926(9) 0.44041(13) 0.69067(11) 0.0260(4) Uani 1 1 d .
O8 O 0.26231(10) 0.42052(13) 0.38471(12) 0.0289(4) Uani 1 1 d .
N1 N 0.10615(12) 0.68628(16) 0.55232(15) 0.0292(5) Uani 1 1 d .
N2 N 0.25077(11) 0.62461(14) 0.56893(14) 0.0242(4) Uani 1 1 d .
N3 N 0.12064(12) 0.34547(16) 0.50210(14) 0.0278(5) Uani 1 1 d .
N4 N 0.26084(11) 0.42533(14) 0.53937(14) 0.0237(4) Uani 1 1 d .
C1 C 0.20583(14) 0.63328(17) 0.48858(16) 0.0243(5) Uani 1 1 d .
C2 C 0.13338(14) 0.66487(19) 0.47819(18) 0.0292(5) Uani 1 1 d .
H2A H 0.1034 0.6712 0.4190 0.035 Uiso 1 1 calc R
C3 C 0.14948(14) 0.67484(18) 0.63483(17) 0.0280(5) Uani 1 1 d .
H3A H 0.1311 0.6883 0.6886 0.034 Uiso 1 1 calc R
C4 C 0.22133(14) 0.64317(17) 0.64086(16) 0.0246(5) Uani 1 1 d .
C5 C 0.22654(14) 0.40392(17) 0.45552(16) 0.0244(5) Uani 1 1 d .
C6 C 0.15656(14) 0.36443(18) 0.43458(17) 0.0270(5) Uani 1 1 d .
H6A H 0.1342 0.3509 0.3730 0.032 Uiso 1 1 calc R
C7 C 0.15252(14) 0.36914(18) 0.58750(17) 0.0267(5) Uani 1 1 d .
H7A H 0.1277 0.3576 0.6365 0.032 Uiso 1 1 calc R
C8 C 0.22236(13) 0.41077(17) 0.60382(16) 0.0228(5) Uani 1 1 d .
C9 C 0.36040(15) 0.64964(19) 0.43341(18) 0.0302(6) Uani 1 1 d .
C10 C 0.30375(14) 0.58229(18) 0.41763(16) 0.0249(5) Uani 1 1 d .
C11 C 0.31908(14) 0.48793(18) 0.40023(16) 0.0262(5) Uani 1 1 d .
C12 C 0.38931(15) 0.4602(2) 0.39268(18) 0.0317(6) Uani 1 1 d .
H12A H 0.3990 0.3960 0.3784 0.038 Uiso 1 1 calc R
C13 C 0.44562(16) 0.5272(2) 0.4062(2) 0.0367(6) Uani 1 1 d .
H13A H 0.4942 0.5092 0.4005 0.044 Uiso 1 1 calc R
C14 C 0.43154(16) 0.6198(2) 0.4279(2) 0.0369(6) Uani 1 1 d .
H14A H 0.4711 0.6644 0.4394 0.044 Uiso 1 1 calc R
C15 C 0.38398(14) 0.41976(18) 0.72617(16) 0.0268(5) Uani 1 1 d .
C16 C 0.45254(15) 0.4633(2) 0.75615(19) 0.0331(6) Uani 1 1 d .
H16A H 0.4961 0.4254 0.7657 0.040 Uiso 1 1 calc R
C17 C 0.45856(15) 0.5602(2) 0.77231(19) 0.0360(6) Uani 1 1 d .
H17A H 0.5059 0.5884 0.7919 0.043 Uiso 1 1 calc R
C18 C 0.39578(16) 0.6163(2) 0.76003(18) 0.0336(6) Uani 1 1 d .
H18A H 0.3996 0.6830 0.7712 0.040 Uiso 1 1 calc R
C19 C 0.32723(14) 0.57426(18) 0.73123(16) 0.0268(5) Uani 1 1 d .
C20 C 0.32092(14) 0.47681(18) 0.71360(16) 0.0246(5) Uani 1 1 d .
C21 C 0.35071(17) 0.7518(2) 0.4570(2) 0.0369(7) Uani 1 1 d .
C22 C 0.38473(15) 0.3142(2) 0.70878(19) 0.0343(6) Uani 1 1 d .
B1 B 0.01626(18) 0.2669(3) 0.7336(2) 0.0371(7) Uani 1 1 d .
F4 F 0.01379(11) 0.23657(14) 0.64512(11) 0.0452(4) Uani 1 1 d .
F3 F 0.08463(12) 0.3003(2) 0.77032(14) 0.0698(7) Uani 1 1 d .
F2 F 0.00590(14) 0.18590(19) 0.78689(14) 0.0732(7) Uani 1 1 d .
F1 F -0.04057(15) 0.3257(2) 0.73880(17) 0.0989(10) Uani 1 1 d .
O01 O 0.27146(12) 0.96911(17) 0.44476(18) 0.0524(6) Uani 1 1 d .
O02 O 0.32016(12) 0.40865(14) 0.17503(16) 0.0436(5) Uani 1 1 d .
N01 N 0.30167(15) 1.12379(19) 0.43161(18) 0.0437(6) Uani 1 1 d .
N02 N 0.24678(15) 0.53986(17) 0.17652(17) 0.0412(6) Uani 1 1 d .
C01 C 0.3196(2) 1.0344(2) 0.4567(2) 0.0438(7) Uani 1 1 d .
C02 C 0.39812(19) 1.0244(3) 0.4976(3) 0.0530(8) Uani 1 1 d .
H02A H 0.4233 0.9812 0.4610 0.064 Uiso 1 1 calc R
H02B H 0.4049 0.9998 0.5608 0.064 Uiso 1 1 calc R
C03 C 0.4282(2) 1.1292(3) 0.4962(3) 0.0696(11) Uani 1 1 d .
H03A H 0.4501 1.1508 0.5588 0.083 Uiso 1 1 calc R
H03B H 0.4664 1.1332 0.4581 0.083 Uiso 1 1 calc R
C04 C 0.3628(2) 1.1883(3) 0.4567(2) 0.0532(8) Uani 1 1 d .
H04A H 0.3524 1.2351 0.5021 0.064 Uiso 1 1 calc R
H04B H 0.3719 1.2233 0.4023 0.064 Uiso 1 1 calc R
C05 C 0.22938(18) 1.1525(2) 0.3880(2) 0.0494(8) Uani 1 1 d .
H05A H 0.1969 1.0966 0.3780 0.074 Uiso 1 1 calc R
H05B H 0.2314 1.1822 0.3292 0.074 Uiso 1 1 calc R
H05C H 0.2100 1.1985 0.4268 0.074 Uiso 1 1 calc R
C06 C 0.25775(19) 0.4470(2) 0.17286(19) 0.0393(7) Uani 1 1 d .
C07 C 0.18502(18) 0.3945(2) 0.1644(2) 0.0455(7) Uani 1 1 d .
H07A H 0.1888 0.3423 0.2098 0.055 Uiso 1 1 calc R
H07B H 0.1690 0.3676 0.1024 0.055 Uiso 1 1 calc R
C08 C 0.1319(2) 0.4719(3) 0.1834(3) 0.0603(10) Uani 1 1 d .
H08A H 0.0834 0.4661 0.1412 0.072 Uiso 1 1 calc R
H08B H 0.1242 0.4678 0.2470 0.072 Uiso 1 1 calc R
C09 C 0.1699(2) 0.5652(3) 0.1674(3) 0.0534(9) Uani 1 1 d .
H09A H 0.1499 0.5907 0.1057 0.064 Uiso 1 1 calc R
H09B H 0.1633 0.6136 0.2135 0.064 Uiso 1 1 calc R
C010 C 0.3042(2) 0.6098(2) 0.1786(3) 0.0544(9) Uani 1 1 d .
H01A H 0.3521 0.5776 0.1846 0.082 Uiso 1 1 calc R
H01B H 0.3052 0.6526 0.2306 0.082 Uiso 1 1 calc R
H01C H 0.2944 0.6468 0.1218 0.082 Uiso 1 1 calc R
N03 N 0.04030(15) 0.10629(19) 0.45256(18) 0.0443(6) Uani 1 1 d .
C012 C 0.05939(18) 0.0425(2) 0.4181(2) 0.0450(7) Uani 1 1 d .
C011 C 0.0843(2) -0.0399(3) 0.3736(4) 0.0813(15) Uani 1 1 d .
H01D H 0.0748 -0.0294 0.3074 0.122 Uiso 1 1 calc R
H01E H 0.0574 -0.0967 0.3871 0.122 Uiso 1 1 calc R
H01F H 0.1374 -0.0492 0.3960 0.122 Uiso 1 1 calc R
H3B H 0.326(2) 0.217(3) 0.695(3) 0.062(12) Uiso 1 1 d .
H2B H 0.290(3) 0.845(4) 0.440(3) 0.080(15) Uiso 1 1 d .

loop_
_atom_site_aniso_label
_atom_site_aniso_U_11
_atom_site_aniso_U_22
_atom_site_aniso_U_33
_atom_site_aniso_U_23
_atom_site_aniso_U_13
_atom_site_aniso_U_12
Ag1 0.02072(12) 0.04334(14) 0.02917(13) -0.00164(8) 0.00529(8) -0.00100(8)
O1 0.0376(14) 0.0370(13) 0.140(3) -0.0179(15) -0.0028(15) -0.0049(11)
O2 0.0419(12) 0.0278(11) 0.0532(13) 0.0030(10) 0.0004(10) 0.0017(9)
O3 0.0371(12) 0.0245(11) 0.0633(15) -0.0014(10) 0.0110(10) -0.0023(9)
O4 0.0398(14) 0.0416(14) 0.155(3) -0.0265(17) 0.0200(17) 0.0054(11)
O5 0.0252(9) 0.0342(10) 0.0228(8) 0.0001(7) 0.0052(7) 0.0031(7)
O6 0.0354(10) 0.0340(10) 0.0222(9) -0.0026(7) 0.0011(7) 0.0079(8)
O7 0.0233(9) 0.0334(9) 0.0212(8) -0.0020(7) 0.0040(7) -0.0039(7)
O8 0.0337(10) 0.0310(10) 0.0243(9) -0.0046(7) 0.0117(7) -0.0071(8)
N1 0.0243(11) 0.0337(12) 0.0300(11) -0.0017(9) 0.0063(9) 0.0015(9)
N2 0.0240(10) 0.0239(10) 0.0244(10) 0.0000(8) 0.0040(8) 0.0012(8)
N3 0.0244(11) 0.0307(11) 0.0280(11) -0.0014(9) 0.0040(9) -0.0023(9)
N4 0.0245(10) 0.0226(10) 0.0245(10) -0.0003(8) 0.0058(8) -0.0011(8)
C1 0.0251(12) 0.0245(12) 0.0238(12) 0.0010(9) 0.0062(10) 0.0001(10)
C2 0.0251(13) 0.0356(14) 0.0264(12) 0.0007(11) 0.0040(10) 0.0032(11)
C3 0.0300(13) 0.0291(13) 0.0260(12) -0.0016(10) 0.0085(10) 0.0012(10)
C4 0.0296(13) 0.0216(12) 0.0220(12) -0.0014(9) 0.0034(10) -0.0005(10)
C5 0.0289(13) 0.0218(12) 0.0234(12) -0.0003(9) 0.0079(10) 0.0010(10)
C6 0.0270(13) 0.0286(13) 0.0249(12) -0.0024(10) 0.0041(10) -0.0020(10)
C7 0.0242(12) 0.0306(13) 0.0258(12) 0.0007(10) 0.0066(10) -0.0012(10)
C8 0.0247(12) 0.0217(12) 0.0216(11) 0.0010(9) 0.0035(9) 0.0012(9)
C9 0.0339(14) 0.0284(13) 0.0306(13) 0.0042(11) 0.0122(11) -0.0011(11)
C10 0.0240(12) 0.0302(13) 0.0219(12) 0.0033(10) 0.0078(10) 0.0033(10)
C11 0.0302(13) 0.0285(13) 0.0212(12) 0.0013(10) 0.0080(10) -0.0035(10)
C12 0.0346(15) 0.0299(14) 0.0330(14) 0.0012(11) 0.0126(11) 0.0049(11)
C13 0.0296(14) 0.0416(16) 0.0423(16) 0.0035(13) 0.0153(12) 0.0033(12)
C14 0.0292(14) 0.0383(16) 0.0461(16) 0.0023(13) 0.0144(12) -0.0056(12)
C15 0.0292(13) 0.0291(13) 0.0224(12) 0.0005(10) 0.0054(10) 0.0001(10)
C16 0.0256(13) 0.0396(15) 0.0335(14) 0.0011(12) 0.0040(11) 0.0017(11)
C17 0.0281(14) 0.0404(16) 0.0373(15) -0.0041(12) 0.0012(11) -0.0086(12)
C18 0.0402(16) 0.0276(13) 0.0308(14) -0.0031(11) 0.0017(11) -0.0058(12)
C19 0.0298(13) 0.0295(13) 0.0202(11) 0.0002(10) 0.0028(10) 0.0034(11)
C20 0.0247(12) 0.0313(13) 0.0177(11) 0.0002(9) 0.0039(9) -0.0036(10)
C21 0.0379(17) 0.0303(15) 0.0455(17) 0.0047(12) 0.0157(14) -0.0019(12)
C22 0.0315(15) 0.0318(15) 0.0389(15) -0.0012(12) 0.0049(12) 0.0028(12)
B1 0.0252(16) 0.059(2) 0.0259(15) -0.0017(14) 0.0017(12) 0.0024(14)
F4 0.0491(11) 0.0614(12) 0.0251(8) -0.0003(7) 0.0076(8) -0.0031(9)
F3 0.0505(12) 0.1090(19) 0.0483(12) -0.0118(12) 0.0054(9) -0.0321(13)
F2 0.0896(17) 0.0929(18) 0.0388(11) 0.0067(11) 0.0170(11) -0.0260(14)
F1 0.0849(18) 0.139(3) 0.0651(15) -0.0226(16) -0.0046(13) 0.0658(18)
O01 0.0388(12) 0.0421(13) 0.0740(16) 0.0010(11) 0.0058(11) -0.0010(10)
O02 0.0469(13) 0.0282(10) 0.0579(13) 0.0019(9) 0.0155(10) 0.0040(9)
N01 0.0447(15) 0.0410(14) 0.0447(14) -0.0001(11) 0.0074(12) 0.0025(12)
N02 0.0545(16) 0.0312(13) 0.0388(13) 0.0037(10) 0.0115(12) 0.0066(11)
C01 0.071(2) 0.0241(14) 0.0393(16) -0.0003(12) 0.0193(15) 0.0063(14)
C02 0.0406(18) 0.065(2) 0.054(2) 0.0022(17) 0.0103(15) -0.0030(16)
C03 0.053(2) 0.066(3) 0.083(3) 0.004(2) -0.004(2) 0.0024(19)
C04 0.055(2) 0.056(2) 0.0485(19) -0.0046(16) 0.0104(16) -0.0104(17)
C05 0.0458(18) 0.0447(18) 0.059(2) -0.0032(15) 0.0136(16) 0.0076(15)
C06 0.062(2) 0.0303(15) 0.0253(13) 0.0008(11) 0.0065(13) 0.0029(14)
C07 0.0445(18) 0.0460(18) 0.0416(17) 0.0022(14) -0.0027(14) -0.0007(14)
C08 0.045(2) 0.064(2) 0.069(2) 0.0122(19) 0.0052(17) 0.0084(17)
C09 0.059(2) 0.0476(19) 0.052(2) 0.0095(15) 0.0091(16) 0.0173(16)
C010 0.075(2) 0.0373(17) 0.053(2) 0.0042(15) 0.0196(18) -0.0077(17)
N03 0.0506(16) 0.0367(14) 0.0455(15) -0.0006(12) 0.0096(12) -0.0018(12)
C012 0.0367(16) 0.0405(18) 0.0564(19) -0.0039(15) 0.0053(14) -0.0082(14)
C011 0.054(2) 0.058(2) 0.135(4) -0.043(3) 0.026(3) -0.0082(19)

loop_
_atom_type_symbol
_atom_type_description
_atom_type_scat_dispersion_real
_atom_type_scat_dispersion_imag
_atom_type_scat_source
C C 0.0033 0.0016 'International Tables Vol C Tables 4.2.6.8 and 6.1.1.4'
H H 0.0000 0.0000 'International Tables Vol C Tables 4.2.6.8 and 6.1.1.4'
B B 0.0013 0.0007 'International Tables Vol C Tables 4.2.6.8 and 6.1.1.4'
F F 0.0171 0.0103 'International Tables Vol C Tables 4.2.6.8 and 6.1.1.4'
N N 0.0061 0.0033 'International Tables Vol C Tables 4.2.6.8 and 6.1.1.4'
O O 0.0106 0.0060 'International Tables Vol C Tables 4.2.6.8 and 6.1.1.4'
Ag Ag -0.8971 1.1015 'International Tables Vol C Tables 4.2.6.8 and 6.1.1.4'

loop_
_geom_angle_atom_site_label_1
_geom_angle_atom_site_label_2
_geom_angle_atom_site_label_3
_geom_angle
_geom_angle_site_symmetry_1
_geom_angle_site_symmetry_3
N1 Ag1 N03 122.01(9) 3_566 .
N1 Ag1 N3 130.33(8) 3_566 .
N03 Ag1 N3 107.66(9) . .
C21 O2 H2B 105(3) . .
C22 O3 H3B 109(3) . .
C1 O5 C10 119.45(19) . .
C4 O6 C19 116.85(19) . .
C8 O7 C20 119.76(18) . .
C5 O8 C11 116.44(18) . .
C2 N1 C3 118.8(2) . .
C2 N1 Ag1 118.33(17) . 3_566
C3 N1 Ag1 122.83(17) . 3_566
C4 N2 C1 115.8(2) . .
C7 N3 C6 118.7(2) . .
C7 N3 Ag1 123.02(17) . .
C6 N3 Ag1 118.06(16) . .
C8 N4 C5 115.5(2) . .
N2 C1 O5 119.4(2) . .
N2 C1 C2 123.3(2) . .
O5 C1 C2 117.3(2) . .
N1 C2 C1 119.3(2) . .
N1 C2 H2A 120.4 . .
C1 C2 H2A 120.4 . .
N1 C3 C4 119.2(2) . .
N1 C3 H3A 120.4 . .
C4 C3 H3A 120.4 . .
N2 C4 O6 118.4(2) . .
N2 C4 C3 123.5(2) . .
O6 C4 C3 118.2(2) . .
N4 C5 O8 118.6(2) . .
N4 C5 C6 123.8(2) . .
O8 C5 C6 117.5(2) . .
N3 C6 C5 119.2(2) . .
N3 C6 H6A 120.4 . .
C5 C6 H6A 120.4 . .
N3 C7 C8 119.3(2) . .
N3 C7 H7A 120.3 . .
C8 C7 H7A 120.3 . .
N4 C8 O7 120.1(2) . .
N4 C8 C7 123.3(2) . .
O7 C8 C7 116.5(2) . .
C10 C9 C14 118.0(2) . .
C10 C9 C21 124.7(2) . .
C14 C9 C21 117.3(3) . .
C11 C10 C9 120.3(2) . .
C11 C10 O5 116.6(2) . .
C9 C10 O5 123.0(2) . .
C12 C11 C10 120.9(2) . .
C12 C11 O8 118.8(2) . .
C10 C11 O8 120.2(2) . .
C11 C12 C13 119.1(3) . .
C11 C12 H12A 120.5 . .
C13 C12 H12A 120.5 . .
C14 C13 C12 120.3(3) . .
C14 C13 H13A 119.9 . .
C12 C13 H13A 119.9 . .
C13 C14 C9 121.4(3) . .
C13 C14 H14A 119.3 . .
C9 C14 H14A 119.3 . .
C20 C15 C16 118.1(2) . .
C20 C15 C22 125.3(2) . .
C16 C15 C22 116.6(2) . .
C17 C16 C15 121.5(3) . .
C17 C16 H16A 119.2 . .
C15 C16 H16A 119.2 . .
C18 C17 C16 120.0(3) . .
C18 C17 H17A 120.0 . .
C16 C17 H17A 120.0 . .
C17 C18 C19 119.3(3) . .
C17 C18 H18A 120.4 . .
C19 C18 H18A 120.4 . .
C18 C19 C20 120.9(2) . .
C18 C19 O6 118.6(2) . .
C20 C19 O6 120.4(2) . .
C19 C20 C15 120.1(2) . .
C19 C20 O7 116.5(2) . .
C15 C20 O7 123.2(2) . .
O1 C21 O2 123.8(3) . .
O1 C21 C9 120.6(3) . .
O2 C21 C9 115.6(3) . .
O4 C22 O3 123.6(3) . .
O4 C22 C15 121.4(3) . .
O3 C22 C15 115.0(2) . .
F1 B1 F3 116.0(3) . .
F1 B1 F4 111.4(3) . .
F3 B1 F4 110.3(3) . .
F1 B1 F2 105.4(3) . .
F3 B1 F2 105.4(3) . .
F4 B1 F2 107.9(3) . .
C01 N01 C05 123.6(3) . .
C01 N01 C04 112.4(3) . .
C05 N01 C04 123.9(3) . .
C06 N02 C010 123.7(3) . .
C06 N02 C09 113.3(3) . .
C010 N02 C09 122.6(3) . .
O01 C01 N01 121.0(3) . .
O01 C01 C02 126.8(3) . .
N01 C01 C02 112.2(3) . .
C01 C02 C03 103.2(3) . .
C01 C02 H02A 111.1 . .
C03 C02 H02A 111.1 . .
C01 C02 H02B 111.1 . .
C03 C02 H02B 111.1 . .
H02A C02 H02B 109.1 . .
C04 C03 C02 105.4(3) . .
C04 C03 H03A 110.7 . .
C02 C03 H03A 110.7 . .
C04 C03 H03B 110.7 . .
C02 C03 H03B 110.7 . .
H03A C03 H03B 108.8 . .
N01 C04 C03 106.6(3) . .
N01 C04 H04A 110.4 . .
C03 C04 H04A 110.4 . .
N01 C04 H04B 110.4 . .
C03 C04 H04B 110.4 . .
H04A C04 H04B 108.6 . .
N01 C05 H05A 109.5 . .
N01 C05 H05B 109.5 . .
H05A C05 H05B 109.5 . .
N01 C05 H05C 109.5 . .
H05A C05 H05C 109.5 . .
H05B C05 H05C 109.5 . .
O02 C06 N02 124.4(3) . .
O02 C06 C07 125.6(3) . .
N02 C06 C07 110.1(3) . .
C06 C07 C08 103.2(3) . .
C06 C07 H07A 111.1 . .
C08 C07 H07A 111.1 . .
C06 C07 H07B 111.1 . .
C08 C07 H07B 111.1 . .
H07A C07 H07B 109.1 . .
C09 C08 C07 104.5(3) . .
C09 C08 H08A 110.8 . .
C07 C08 H08A 110.8 . .
C09 C08 H08B 110.8 . .
C07 C08 H08B 110.8 . .
H08A C08 H08B 108.9 . .
N02 C09 C08 104.3(3) . .
N02 C09 H09A 110.9 . .
C08 C09 H09A 110.9 . .
N02 C09 H09B 110.9 . .
C08 C09 H09B 110.9 . .
H09A C09 H09B 108.9 . .
N02 C010 H01A 109.5 . .
N02 C010 H01B 109.5 . .
H01A C010 H01B 109.5 . .
N02 C010 H01C 109.5 . .
H01A C010 H01C 109.5 . .
H01B C010 H01C 109.5 . .
C012 N03 Ag1 155.7(3) . .
N03 C012 C011 179.8(4) . .
C012 C011 H01D 109.5 . .
C012 C011 H01E 109.5 . .
H01D C011 H01E 109.5 . .
C012 C011 H01F 109.5 . .
H01D C011 H01F 109.5 . .
H01E C011 H01F 109.5 . .

loop_
_geom_bond_atom_site_label_1
_geom_bond_atom_site_label_2
_geom_bond_distance
_geom_bond_site_symmetry_2
Ag1 N1 2.254(2) 3_566
Ag1 N03 2.272(3) .
Ag1 N3 2.288(2) .
O1 C21 1.211(4) .
O2 C21 1.291(4) .
O2 H2B 0.83(5) .
O3 C22 1.302(4) .
O3 H3B 0.80(4) .
O4 C22 1.195(4) .
O5 C1 1.356(3) .
O5 C10 1.394(3) .
O6 C4 1.362(3) .
O6 C19 1.398(3) .
O7 C8 1.359(3) .
O7 C20 1.394(3) .
O8 C5 1.372(3) .
O8 C11 1.395(3) .
N1 C2 1.336(3) .
N1 C3 1.340(3) .
N1 Ag1 2.254(2) 3_566
N2 C4 1.321(3) .
N2 C1 1.323(3) .
N3 C7 1.337(3) .
N3 C6 1.337(3) .
N4 C8 1.319(3) .
N4 C5 1.321(3) .
C1 C2 1.386(4) .
C2 H2A 0.9500 .
C3 C4 1.383(4) .
C3 H3A 0.9500 .
C5 C6 1.382(4) .
C6 H6A 0.9500 .
C7 C8 1.390(3) .
C7 H7A 0.9500 .
C9 C10 1.393(4) .
C9 C14 1.394(4) .
C9 C21 1.495(4) .
C10 C11 1.388(4) .
C11 C12 1.377(4) .
C12 C13 1.385(4) .
C12 H12A 0.9500 .
C13 C14 1.375(4) .
C13 H13A 0.9500 .
C14 H14A 0.9500 .
C15 C20 1.393(4) .
C15 C16 1.395(4) .
C15 C22 1.503(4) .
C16 C17 1.381(4) .
C16 H16A 0.9500 .
C17 C18 1.381(4) .
C17 H17A 0.9500 .
C18 C19 1.384(4) .
C18 H18A 0.9500 .
C19 C20 1.392(4) .
B1 F1 1.347(4) .
B1 F3 1.355(4) .
B1 F4 1.380(4) .
B1 F2 1.422(4) .
O01 C01 1.263(4) .
O02 C06 1.264(4) .
N01 C01 1.330(4) .
N01 C05 1.421(4) .
N01 C04 1.436(4) .
N02 C06 1.320(4) .
N02 C010 1.439(4) .
N02 C09 1.440(4) .
C01 C02 1.463(5) .
C02 C03 1.572(5) .
C02 H02A 0.9900 .
C02 H02B 0.9900 .
C03 C04 1.485(5) .
C03 H03A 0.9900 .
C03 H03B 0.9900 .
C04 H04A 0.9900 .
C04 H04B 0.9900 .
C05 H05A 0.9800 .
C05 H05B 0.9800 .
C05 H05C 0.9800 .
C06 C07 1.513(5) .
C07 C08 1.525(5) .
C07 H07A 0.9900 .
C07 H07B 0.9900 .
C08 C09 1.525(5) .
C08 H08A 0.9900 .
C08 H08B 0.9900 .
C09 H09A 0.9900 .
C09 H09B 0.9900 .
C010 H01A 0.9800 .
C010 H01B 0.9800 .
C010 H01C 0.9800 .
N03 C012 1.122(4) .
C012 C011 1.452(5) .
C011 H01D 0.9800 .
C011 H01E 0.9800 .
C011 H01F 0.9800 .

loop_
_geom_torsion_atom_site_label_1
_geom_torsion_atom_site_label_2
_geom_torsion_atom_site_label_3
_geom_torsion_atom_site_label_4
_geom_torsion
_geom_torsion_site_symmetry_1
N1 Ag1 N3 C7 83.1(2) 3_566
N03 Ag1 N3 C7 -97.1(2) .
N1 Ag1 N3 C6 -102.3(2) 3_566
N03 Ag1 N3 C6 77.6(2) .
C4 N2 C1 O5 -173.1(2) .
C4 N2 C1 C2 3.5(4) .
C10 O5 C1 N2 -9.4(3) .
C10 O5 C1 C2 173.8(2) .
C3 N1 C2 C1 -1.2(4) .
Ag1 N1 C2 C1 179.96(19) 3_566
N2 C1 C2 N1 -1.3(4) .
O5 C1 C2 N1 175.3(2) .
C2 N1 C3 C4 1.3(4) .
Ag1 N1 C3 C4 -179.94(18) 3_566
C1 N2 C4 O6 176.6(2) .
C1 N2 C4 C3 -3.4(4) .
C19 O6 C4 N2 -17.7(3) .
C19 O6 C4 C3 162.4(2) .
N1 C3 C4 N2 1.1(4) .
N1 C3 C4 O6 -179.0(2) .
C8 N4 C5 O8 177.7(2) .
C8 N4 C5 C6 -3.1(4) .
C11 O8 C5 N4 -22.1(3) .
C11 O8 C5 C6 158.6(2) .
C7 N3 C6 C5 2.8(4) .
Ag1 N3 C6 C5 -172.12(18) .
N4 C5 C6 N3 -0.6(4) .
O8 C5 C6 N3 178.6(2) .
C6 N3 C7 C8 -1.3(4) .
Ag1 N3 C7 C8 173.32(17) .
C5 N4 C8 O7 -172.6(2) .
C5 N4 C8 C7 4.7(4) .
C20 O7 C8 N4 -6.9(3) .
C20 O7 C8 C7 175.6(2) .
N3 C7 C8 N4 -2.6(4) .
N3 C7 C8 O7 174.7(2) .
C14 C9 C10 C11 2.2(4) .
C21 C9 C10 C11 -177.0(3) .
C14 C9 C10 O5 -173.3(2) .
C21 C9 C10 O5 7.5(4) .
C1 O5 C10 C11 114.2(2) .
C1 O5 C10 C9 -70.2(3) .
C9 C10 C11 C12 -4.0(4) .
O5 C10 C11 C12 171.8(2) .
C9 C10 C11 O8 179.8(2) .
O5 C10 C11 O8 -4.4(3) .
C5 O8 C11 C12 120.9(2) .
C5 O8 C11 C10 -62.8(3) .
C10 C11 C12 C13 2.5(4) .
O8 C11 C12 C13 178.7(2) .
C11 C12 C13 C14 0.7(4) .
C12 C13 C14 C9 -2.5(4) .
C10 C9 C14 C13 1.0(4) .
C21 C9 C14 C13 -179.7(3) .
C20 C15 C16 C17 -0.6(4) .
C22 C15 C16 C17 178.6(3) .
C15 C16 C17 C18 0.9(4) .
C16 C17 C18 C19 -0.2(4) .
C17 C18 C19 C20 -0.7(4) .
C17 C18 C19 O6 175.4(2) .
C4 O6 C19 C18 115.9(3) .
C4 O6 C19 C20 -68.0(3) .
C18 C19 C20 C15 1.0(4) .
O6 C19 C20 C15 -175.1(2) .
C18 C19 C20 O7 176.0(2) .
O6 C19 C20 O7 -0.1(3) .
C16 C15 C20 C19 -0.3(4) .
C22 C15 C20 C19 -179.4(2) .
C16 C15 C20 O7 -174.9(2) .
C22 C15 C20 O7 6.0(4) .
C8 O7 C20 C19 109.6(2) .
C8 O7 C20 C15 -75.6(3) .
C10 C9 C21 O1 154.1(3) .
C14 C9 C21 O1 -25.1(4) .
C10 C9 C21 O2 -26.3(4) .
C14 C9 C21 O2 154.5(3) .
C20 C15 C22 O4 165.6(3) .
C16 C15 C22 O4 -13.5(4) .
C20 C15 C22 O3 -13.8(4) .
C16 C15 C22 O3 167.1(2) .
C05 N01 C01 O01 -1.9(5) .
C04 N01 C01 O01 175.9(3) .
C05 N01 C01 C02 178.3(3) .
C04 N01 C01 C02 -3.9(4) .
O01 C01 C02 C03 -178.4(3) .
N01 C01 C02 C03 1.4(4) .
C01 C02 C03 C04 1.4(4) .
C01 N01 C04 C03 4.7(4) .
C05 N01 C04 C03 -177.5(3) .
C02 C03 C04 N01 -3.5(4) .
C010 N02 C06 O02 3.5(5) .
C09 N02 C06 O02 176.6(3) .
C010 N02 C06 C07 -175.7(3) .
C09 N02 C06 C07 -2.6(4) .
O02 C06 C07 C08 169.6(3) .
N02 C06 C07 C08 -11.2(3) .
C06 C07 C08 C09 19.4(4) .
C06 N02 C09 C08 15.3(4) .
C010 N02 C09 C08 -171.5(3) .
C07 C08 C09 N02 -21.1(4) .
N1 Ag1 N03 C012 105.5(6) 3_566
N3 Ag1 N03 C012 -74.3(6) .
Ag1 N03 C012 C011 48(100) .
